data_7125285
loop_
_publ_author_name
'Wang, Shitao'
'Li, Xuexiang'
'Hou, Xueqing'
'Sun, Yantao'
'Shao, Xiangfeng'

_publ_section_title
;
 Tritellurasumanene: ultrasound assisted one-pot synthesis and extended
 valence adducts with bromine.
;
_journal_issue 100
_journal_name_full 'Chemical communications (Cambridge, England)'
_journal_page_first 14486
_journal_page_last 14489
_journal_paper_doi 10.1039/c6cc08170c
_journal_volume 52
_journal_year 2016
_chemical_formula_moiety 'C30 H30 O6 Te3'
_chemical_formula_sum 'C30 H30 O6 Te3'
_chemical_formula_weight 869.34
_chemical_melting_point 410
_chemical_name_common 2-3Te
_chemical_name_systematic
;
2-3Te
;
_chemical_properties_physical ', Oxygen-sensitive'
_space_group_IT_number 14
_space_group_name_Hall '-P 2yn'
_space_group_name_H-M_alt 'P 1 21/n 1'
_symmetry_cell_setting monoclinic
_symmetry_space_group_name_H-M 'P 1 21/n 1'
_atom_sites_solution_hydrogens geom
_atom_sites_solution_primary direct
_atom_sites_solution_secondary difmap
_audit_creation_method SHELXL-97
_audit_update_record
;
2016-10-08 deposited with the CCDC.
2016-11-23 downloaded from the CCDC.
;
_cell_angle_alpha 90.00
_cell_angle_beta 104.681(3)
_cell_angle_gamma 90.00
_cell_formula_units_Z 8
_cell_length_a 15.5616(4)
_cell_length_b 24.9422(5)
_cell_length_c 15.8574(5)
_cell_measurement_reflns_used 8036
_cell_measurement_temperature 150(2)
_cell_measurement_theta_max 26.543
_cell_measurement_theta_min 3.112
_cell_volume 5954.0(3)
_computing_cell_refinement
;
CrysAlisPro, Agilent Technologies,
Version 1.171.36.28 (release 01-02-2013 CrysAlis171 .NET)
(compiled Feb  1 2013,16:14:44)
;
_computing_data_collection
;
CrysAlisPro, Agilent Technologies,
Version 1.171.36.28 (release 01-02-2013 CrysAlis171 .NET)
(compiled Feb  1 2013,16:14:44)
;
_computing_data_reduction
;
CrysAlisPro, Agilent Technologies,
Version 1.171.36.28 (release 01-02-2013 CrysAlis171 .NET)
(compiled Feb  1 2013,16:14:44)
;
_computing_molecular_graphics Ortep3w
_computing_publication_material Ortep3w
_computing_structure_refinement 'SHELXL-97 (Sheldrick, 1997)'
_computing_structure_solution SIR2004
_diffrn_ambient_temperature 150(2)
_diffrn_detector_area_resol_mean 16.0733
_diffrn_measured_fraction_theta_full 0.9976
_diffrn_measured_fraction_theta_max 0.904
_diffrn_measurement_device_type 'SuperNova, Dual, Cu at zero, Eos'
_diffrn_measurement_method '\w scans'
_diffrn_radiation_monochromator mirror
_diffrn_radiation_source 'fine-focus sealed tube'
_diffrn_radiation_type MoK\a
_diffrn_radiation_wavelength 0.71073
_diffrn_reflns_av_R_equivalents 0.0492
_diffrn_reflns_av_sigmaI/netI 0.0661
_diffrn_reflns_limit_h_max 20
_diffrn_reflns_limit_h_min -20
_diffrn_reflns_limit_k_max 18
_diffrn_reflns_limit_k_min -33
_diffrn_reflns_limit_l_max 20
_diffrn_reflns_limit_l_min -20
_diffrn_reflns_number 31009
_diffrn_reflns_theta_full 26.32
_diffrn_reflns_theta_max 28.52
_diffrn_reflns_theta_min 3.12
_exptl_absorpt_coefficient_mu 2.961
_exptl_absorpt_correction_T_max 0.8423
_exptl_absorpt_correction_T_min 0.4509
_exptl_absorpt_correction_type multi-scan
_exptl_absorpt_process_details
;
CrysAlisPro, Agilent Technologies,
Version 1.171.36.28 (release 01-02-2013 CrysAlis171 .NET)
(compiled Feb  1 2013,16:14:44)
Empirical absorption correction using spherical harmonics,
 implemented in SCALE3 ABSPACK scaling algorithm.
;
_exptl_crystal_colour 'pale yellow'
_exptl_crystal_density_diffrn 1.940
_exptl_crystal_density_meas ?
_exptl_crystal_density_method 'not measured'
_exptl_crystal_description needle
_exptl_crystal_F_000 3312
_exptl_crystal_preparation ', Luminescent'
_exptl_crystal_recrystallization_method 'Re-crystallisation from solvent: dichloromethane'
_exptl_crystal_size_max 0.32
_exptl_crystal_size_mid 0.10
_exptl_crystal_size_min 0.06
_refine_diff_density_max 1.674
_refine_diff_density_min -1.552
_refine_diff_density_rms 0.135
_refine_ls_extinction_method none
_refine_ls_goodness_of_fit_ref 1.022
_refine_ls_hydrogen_treatment constr
_refine_ls_matrix_type full
_refine_ls_number_parameters 703
_refine_ls_number_reflns 13674
_refine_ls_number_restraints 16
_refine_ls_restrained_S_all 1.028
_refine_ls_R_factor_all 0.1187
_refine_ls_R_factor_gt 0.0705
_refine_ls_shift/su_max 0.001
_refine_ls_shift/su_mean 0.000
_refine_ls_structure_factor_coef Fsqd
_refine_ls_weighting_details 'calc w=1/[\s^2^(Fo^2^)+(0.0520P)^2^+37.4632P] where P=(Fo^2^+2Fc^2^)/3'
_refine_ls_weighting_scheme calc
_refine_ls_wR_factor_gt 0.1499
_refine_ls_wR_factor_ref 0.1794
_reflns_number_gt 8155
_reflns_number_total 13674
_reflns_threshold_expression >2sigma(I)
_cod_data_source_file c6cc08170c2.cif
_cod_data_source_block 2-3Te
_cod_depositor_comments
;
The following automatic conversions were performed:

data item '_exptl_crystal_density_meas' value 'not measured' was
changed to '?' -- the value is perceived as not measured.

Automatic conversion script
Id: cif_fix_values 6909 2019-04-08 15:41:33Z antanas 
;
_cod_original_sg_symbol_H-M P21/n
_cod_database_code 7125285

loop_
_symmetry_equiv_pos_as_xyz
'x, y, z'
'-x+1/2, y+1/2, -z+1/2'
'-x, -y, -z'
'x-1/2, -y-1/2, z-1/2'

loop_
_atom_site_label
_atom_site_type_symbol
_atom_site_fract_x
_atom_site_fract_y
_atom_site_fract_z
_atom_site_U_iso_or_equiv
_atom_site_adp_type
_atom_site_occupancy
_atom_site_symmetry_multiplicity
_atom_site_calc_flag
_atom_site_refinement_flags
C1A C 0.3265(6) 0.1905(3) -0.0785(5) 0.0446(19) Uani 1 1 d .
C2A C 0.3988(6) 0.1565(3) -0.0734(5) 0.0429(19) Uani 1 1 d .
C3A C 0.4842(6) 0.1785(4) -0.0725(5) 0.047(2) Uani 1 1 d .
C4A C 0.4948(5) 0.2337(4) -0.0766(5) 0.045(2) Uani 1 1 d .
C5A C 0.4194(6) 0.2684(3) -0.0830(5) 0.046(2) Uani 1 1 d .
C6A C 0.3370(6) 0.2469(3) -0.0832(5) 0.0436(19) Uani 1 1 d .
C7A C 0.2431(6) 0.1681(4) -0.0823(6) 0.052(2) Uani 1 1 d .
C8A C 0.2341(6) 0.1124(4) -0.0800(6) 0.058(2) Uani 1 1 d .
C9A C 0.3072(6) 0.0794(4) -0.0743(6) 0.049(2) Uani 1 1 d .
C10A C 0.3904(6) 0.1007(4) -0.0697(6) 0.050(2) Uani 1 1 d .
C11A C 0.5566(6) 0.1438(4) -0.0679(6) 0.054(2) Uani 1 1 d .
C12A C 0.6387(6) 0.1667(4) -0.0694(7) 0.059(2) Uani 1 1 d .
C13A C 0.6473(6) 0.2232(4) -0.0745(7) 0.060(3) Uani 1 1 d .
C14A C 0.5761(6) 0.2563(4) -0.0783(7) 0.056(2) Uani 1 1 d .
C15A C 0.4309(7) 0.3242(4) -0.0909(6) 0.056(2) Uani 1 1 d .
C17A C 0.3576(6) 0.3567(4) -0.1003(6) 0.053(2) Uani 1 1 d .
C18A C 0.2728(6) 0.3353(4) -0.1029(6) 0.055(2) Uani 1 1 d .
C19A C 0.1373(8) 0.0624(6) -0.0174(10) 0.101(5) Uani 1 1 d D
H19A H 0.1730 0.0776 0.0382 0.122 Uiso 1 1 calc R
H19B H 0.1530 0.0242 -0.0207 0.122 Uiso 1 1 calc R
C20A C 0.0385(9) 0.0691(8) -0.0251(11) 0.144(7) Uani 1 1 d D
H20A H 0.0226 0.0500 0.0228 0.216 Uiso 1 1 calc R
H20B H 0.0046 0.0543 -0.0809 0.216 Uiso 1 1 calc R
H20C H 0.0246 0.1073 -0.0222 0.216 Uiso 1 1 calc R
C21A C 0.2568(10) -0.0008(6) -0.1532(10) 0.113(5) Uani 1 1 d D
H21A H 0.2054 -0.0216 -0.1450 0.136 Uiso 1 1 calc R
H21B H 0.2334 0.0279 -0.1961 0.136 Uiso 1 1 calc R
C22A C 0.3101(18) -0.0346(13) -0.1881(18) 0.35(3) Uani 1 1 d D
H22A H 0.2750 -0.0496 -0.2433 0.522 Uiso 1 1 calc R
H22B H 0.3325 -0.0637 -0.1470 0.522 Uiso 1 1 calc R
H22C H 0.3602 -0.0142 -0.1986 0.522 Uiso 1 1 calc R
C23A C 0.7151(10) 0.0992(11) -0.1189(15) 0.267(19) Uani 1 1 d D
H23A H 0.6966 0.1163 -0.1771 0.321 Uiso 1 1 calc R
H23B H 0.6704 0.0713 -0.1164 0.321 Uiso 1 1 calc R
C24A C 0.8003(9) 0.0727(7) -0.1116(11) 0.129(6) Uani 1 1 d D
H24A H 0.7943 0.0463 -0.1586 0.194 Uiso 1 1 calc R
H24B H 0.8188 0.0544 -0.0551 0.194 Uiso 1 1 calc R
H24C H 0.8450 0.0994 -0.1161 0.194 Uiso 1 1 calc R
C25A C 0.7758(12) 0.2343(9) -0.1185(18) 0.37(3) Uani 1 1 d D
H25A H 0.7538 0.2559 -0.1721 0.442 Uiso 1 1 calc R
H25B H 0.7680 0.1962 -0.1358 0.442 Uiso 1 1 calc R
C26A C 0.8732(8) 0.2446(8) -0.0861(10) 0.132(7) Uani 1 1 d D
H26A H 0.9035 0.2330 -0.1301 0.198 Uiso 1 1 calc R
H26B H 0.8966 0.2244 -0.0320 0.198 Uiso 1 1 calc R
H26C H 0.8834 0.2829 -0.0747 0.198 Uiso 1 1 calc R
C27A C 0.3636(9) 0.4467(4) -0.0505(9) 0.087(4) Uani 1 1 d D
H27A H 0.4088 0.4369 0.0034 0.104 Uiso 1 1 calc R
H27B H 0.3043 0.4456 -0.0383 0.104 Uiso 1 1 calc R
C28A C 0.3821(11) 0.5026(4) -0.0803(9) 0.106(5) Uani 1 1 d D
H28A H 0.3800 0.5286 -0.0345 0.158 Uiso 1 1 calc R
H28B H 0.3370 0.5118 -0.1337 0.158 Uiso 1 1 calc R
H28C H 0.4410 0.5033 -0.0918 0.158 Uiso 1 1 calc R
C29A C 0.1248(8) 0.3612(4) -0.0988(9) 0.085(4) Uani 1 1 d D
H29A H 0.1353 0.3469 -0.0389 0.102 Uiso 1 1 calc R
H29B H 0.0909 0.3344 -0.1400 0.102 Uiso 1 1 calc R
C30A C 0.0751(9) 0.4130(5) -0.1069(11) 0.114(5) Uani 1 1 d D
H30A H 0.0177 0.4071 -0.0934 0.172 Uiso 1 1 calc R
H30B H 0.0652 0.4266 -0.1665 0.172 Uiso 1 1 calc R
H30C H 0.1097 0.4391 -0.0659 0.172 Uiso 1 1 calc R
C42 C 0.2619(6) 0.2803(4) -0.0918(6) 0.049(2) Uani 1 1 d .
O1A O 0.1510(5) 0.0912(3) -0.0891(5) 0.078(2) Uani 1 1 d .
O2A O 0.3006(4) 0.0241(2) -0.0708(5) 0.0618(17) Uani 1 1 d .
O3A O 0.7130(4) 0.1354(3) -0.0603(5) 0.0675(19) Uani 1 1 d .
O4A O 0.7290(6) 0.2434(4) -0.0712(9) 0.134(5) Uani 1 1 d D
O5A O 0.3669(5) 0.4102(3) -0.1192(5) 0.070(2) Uani 1 1 d .
O6A O 0.2068(5) 0.3729(3) -0.1188(5) 0.074(2) Uani 1 1 d .
Te1A Te 0.15021(4) 0.23046(3) -0.09331(5) 0.0636(2) Uani 1 1 d .
Te2A Te 0.51371(5) 0.06412(3) -0.06198(5) 0.06120(19) Uani 1 1 d .
Te3A Te 0.56401(5) 0.34054(3) -0.08718(6) 0.0739(2) Uani 1 1 d .
C1B C 0.2435(6) 0.2754(3) 0.1611(6) 0.050(2) Uani 1 1 d .
C2B C 0.3104(7) 0.3131(4) 0.1639(7) 0.058(2) Uani 1 1 d .
C3B C 0.2879(6) 0.3687(4) 0.1575(6) 0.055(2) Uani 1 1 d .
C4B C 0.1990(6) 0.3846(4) 0.1488(7) 0.057(2) Uani 1 1 d .
C5B C 0.1316(6) 0.3458(4) 0.1472(6) 0.052(2) Uani 1 1 d .
C6B C 0.1531(6) 0.2916(4) 0.1539(6) 0.053(2) Uani 1 1 d .
C7B C 0.2631(8) 0.2221(4) 0.1715(7) 0.065(3) Uani 1 1 d .
C8B C 0.3532(8) 0.2054(4) 0.1846(9) 0.078(3) Uani 1 1 d .
C9B C 0.4194(8) 0.2425(4) 0.1838(9) 0.078(3) Uani 1 1 d .
C10B C 0.3988(7) 0.2973(4) 0.1725(7) 0.066(3) Uani 1 1 d .
C11B C 0.3538(7) 0.4064(4) 0.1638(7) 0.061(3) Uani 1 1 d .
C12B C 0.3328(7) 0.4608(4) 0.1612(7) 0.068(3) Uani 1 1 d .
C13B C 0.2445(8) 0.4771(4) 0.1517(8) 0.070(3) Uani 1 1 d .
C14B C 0.1777(7) 0.4393(4) 0.1459(7) 0.061(3) Uani 1 1 d .
C15B C 0.0452(6) 0.3624(4) 0.1415(6) 0.057(2) Uani 1 1 d .
C16B C -0.0197(7) 0.3253(4) 0.1434(6) 0.057(2) Uani 1 1 d .
C17B C 0.0005(7) 0.2698(4) 0.1511(6) 0.059(2) Uani 1 1 d .
C18B C 0.0879(7) 0.2530(4) 0.1561(7) 0.062(3) Uani 1 1 d .
C19B C 0.3883(14) 0.1243(6) 0.1466(11) 0.145(8) Uani 1 1 d D
H19C H 0.4465 0.1334 0.1359 0.174 Uiso 1 1 calc R
H19D H 0.3415 0.1331 0.0934 0.174 Uiso 1 1 calc R
C20B C 0.3853(10) 0.0633(4) 0.1663(9) 0.095(4) Uani 1 1 d D
H20D H 0.3939 0.0428 0.1164 0.143 Uiso 1 1 calc R
H20E H 0.3275 0.0543 0.1766 0.143 Uiso 1 1 calc R
H20F H 0.4326 0.0545 0.2182 0.143 Uiso 1 1 calc R
C21B C 0.5569(12) 0.2442(7) 0.1530(8) 0.145(8) Uani 1 1 d D
H21C H 0.5791 0.2799 0.1760 0.174 Uiso 1 1 calc R
H21D H 0.5214 0.2486 0.0921 0.174 Uiso 1 1 calc R
C22B C 0.6345(8) 0.2065(6) 0.1562(8) 0.103(5) Uani 1 1 d D
H22D H 0.6724 0.2214 0.1212 0.155 Uiso 1 1 calc R
H22E H 0.6118 0.1714 0.1326 0.155 Uiso 1 1 calc R
H22F H 0.6691 0.2023 0.2167 0.155 Uiso 1 1 calc R
C23B C 0.4151(9) 0.5307(5) 0.2460(9) 0.099(4) Uani 1 1 d D
H23C H 0.3892 0.5132 0.2900 0.119 Uiso 1 1 calc R
H23D H 0.3862 0.5661 0.2315 0.119 Uiso 1 1 calc R
C24B C 0.5120(10) 0.5376(7) 0.2812(10) 0.124(6) Uani 1 1 d D
H24D H 0.5234 0.5595 0.3342 0.186 Uiso 1 1 calc R
H24E H 0.5368 0.5555 0.2376 0.186 Uiso 1 1 calc R
H24F H 0.5400 0.5024 0.2950 0.186 Uiso 1 1 calc R
C25B C 0.2141(10) 0.5568(4) 0.0700(9) 0.103(5) Uani 1 1 d D
H25C H 0.1684 0.5385 0.0241 0.123 Uiso 1 1 calc R
H25D H 0.2713 0.5556 0.0534 0.123 Uiso 1 1 calc R
C26B C 0.1872(9) 0.6138(5) 0.0803(10) 0.102(4) Uani 1 1 d D
H26D H 0.1810 0.6331 0.0252 0.153 Uiso 1 1 calc R
H26E H 0.2328 0.6313 0.1262 0.153 Uiso 1 1 calc R
H26F H 0.1304 0.6143 0.0963 0.153 Uiso 1 1 calc R
C27B C -0.1368(8) 0.3462(6) 0.2074(7) 0.086(4) Uani 1 1 d D
H27C H -0.1008 0.3727 0.2480 0.103 Uiso 1 1 calc R
H27D H -0.1309 0.3110 0.2370 0.103 Uiso 1 1 calc R
C28B C -0.2316(7) 0.3631(5) 0.1830(8) 0.083(4) Uani 1 1 d D
H28D H -0.2533 0.3660 0.2357 0.125 Uiso 1 1 calc R
H28E H -0.2669 0.3364 0.1437 0.125 Uiso 1 1 calc R
H28F H -0.2369 0.3980 0.1537 0.125 Uiso 1 1 calc R
C29B C -0.0653(12) 0.1864(7) 0.1631(17) 0.221(14) Uani 1 1 d D
H29C H -0.0214 0.1792 0.2191 0.265 Uiso 1 1 calc R
H29D H -0.0435 0.1691 0.1162 0.265 Uiso 1 1 calc R
C30B C -0.1510(10) 0.1620(7) 0.1655(12) 0.133(6) Uani 1 1 d D
H30D H -0.1430 0.1234 0.1765 0.199 Uiso 1 1 calc R
H30E H -0.1943 0.1677 0.1095 0.199 Uiso 1 1 calc R
H30F H -0.1728 0.1786 0.2122 0.199 Uiso 1 1 calc R
O1B O 0.3765(7) 0.1518(3) 0.2105(6) 0.100(3) Uani 1 1 d .
O2B O 0.5053(5) 0.2224(3) 0.2030(6) 0.086(2) Uani 1 1 d .
O3B O 0.4005(5) 0.4980(3) 0.1690(6) 0.085(2) Uani 1 1 d D
O4B O 0.2227(5) 0.5310(3) 0.1530(5) 0.079(2) Uani 1 1 d D
O5B O -0.1067(4) 0.3428(3) 0.1316(4) 0.0660(18) Uani 1 1 d .
O6B O -0.0702(6) 0.2381(4) 0.1496(7) 0.100(3) Uani 1 1 d D
Te1B Te 0.15020(6) 0.17702(3) 0.17364(7) 0.0828(3) Uani 1 1 d .
Te2B Te 0.47734(5) 0.36722(3) 0.18129(7) 0.0835(3) Uani 1 1 d .
Te3B Te 0.04048(5) 0.44750(3) 0.13716(5) 0.0681(2) Uani 1 1 d .

loop_
_atom_site_aniso_label
_atom_site_aniso_U_11
_atom_site_aniso_U_22
_atom_site_aniso_U_33
_atom_site_aniso_U_23
_atom_site_aniso_U_13
_atom_site_aniso_U_12
C1A 0.055(5) 0.044(5) 0.033(4) 0.007(4) 0.008(4) 0.007(4)
C2A 0.048(5) 0.046(5) 0.035(5) 0.000(4) 0.013(4) -0.002(4)
C3A 0.049(5) 0.057(5) 0.038(5) 0.001(4) 0.013(4) 0.005(4)
C4A 0.040(4) 0.054(5) 0.045(5) 0.001(4) 0.015(4) 0.001(4)
C5A 0.055(5) 0.049(5) 0.036(5) 0.000(4) 0.014(4) 0.003(4)
C6A 0.053(5) 0.049(5) 0.030(4) -0.001(4) 0.012(4) 0.008(4)
C7A 0.048(5) 0.056(6) 0.052(6) 0.006(4) 0.012(4) 0.004(4)
C8A 0.051(5) 0.064(6) 0.056(6) 0.006(5) 0.010(5) -0.004(5)
C9A 0.051(5) 0.050(5) 0.045(5) 0.003(4) 0.012(4) -0.003(4)
C10A 0.060(6) 0.053(5) 0.038(5) 0.007(4) 0.013(4) 0.005(4)
C11A 0.061(6) 0.056(6) 0.047(5) 0.005(4) 0.020(5) 0.004(4)
C12A 0.054(6) 0.057(6) 0.073(7) -0.010(5) 0.031(5) 0.004(5)
C13A 0.041(5) 0.061(6) 0.083(7) -0.011(5) 0.027(5) -0.004(4)
C14A 0.055(5) 0.048(5) 0.075(7) -0.010(5) 0.032(5) -0.008(4)
C15A 0.074(6) 0.045(5) 0.054(6) 0.000(4) 0.024(5) 0.003(5)
C17A 0.059(6) 0.049(5) 0.051(6) 0.004(4) 0.016(5) 0.009(4)
C18A 0.057(5) 0.056(6) 0.054(6) 0.003(4) 0.019(5) 0.015(5)
C19A 0.079(9) 0.107(11) 0.134(13) -0.033(9) 0.057(9) -0.034(8)
C20A 0.094(11) 0.20(2) 0.157(16) -0.053(14) 0.069(11) -0.051(12)
C21A 0.107(11) 0.102(11) 0.112(12) -0.041(9) -0.008(9) 0.004(9)
C22A 0.31(4) 0.36(4) 0.26(3) -0.23(3) -0.14(3) 0.21(3)
C23A 0.086(11) 0.39(4) 0.28(3) -0.27(3) -0.042(14) 0.104(17)
C24A 0.098(11) 0.150(15) 0.153(15) -0.028(11) 0.058(11) 0.054(10)
C25A 0.15(2) 0.16(2) 0.87(9) 0.23(4) 0.27(4) 0.062(17)
C26A 0.061(8) 0.23(2) 0.114(12) 0.046(12) 0.032(8) 0.011(10)
C27A 0.107(10) 0.057(7) 0.107(10) -0.016(6) 0.049(8) 0.006(6)
C28A 0.142(13) 0.061(8) 0.116(12) -0.008(7) 0.037(10) 0.012(8)
C29A 0.082(8) 0.065(7) 0.108(10) 0.010(7) 0.026(7) 0.022(6)
C30A 0.100(11) 0.099(11) 0.151(14) 0.002(9) 0.044(10) 0.045(9)
C42 0.041(4) 0.055(5) 0.051(5) 0.012(4) 0.010(4) 0.005(4)
O1A 0.056(4) 0.081(5) 0.097(6) 0.001(4) 0.018(4) -0.015(4)
O2A 0.062(4) 0.046(4) 0.077(5) -0.008(3) 0.018(4) -0.007(3)
O3A 0.049(4) 0.069(5) 0.088(5) -0.019(4) 0.025(4) 0.006(3)
O4A 0.081(6) 0.083(6) 0.270(14) -0.043(8) 0.101(8) -0.018(5)
O5A 0.093(5) 0.045(4) 0.081(5) 0.006(3) 0.040(4) 0.008(4)
O6A 0.064(4) 0.060(4) 0.103(6) 0.012(4) 0.031(4) 0.013(4)
Te1A 0.0439(3) 0.0691(4) 0.0768(5) 0.0180(4) 0.0136(3) 0.0080(3)
Te2A 0.0634(4) 0.0469(4) 0.0775(5) 0.0037(3) 0.0256(4) 0.0094(3)
Te3A 0.0686(5) 0.0486(4) 0.1175(7) -0.0115(4) 0.0475(5) -0.0092(3)
C1B 0.064(6) 0.038(5) 0.054(6) -0.009(4) 0.022(5) -0.005(4)
C2B 0.064(6) 0.050(5) 0.064(6) -0.009(5) 0.020(5) 0.007(5)
C3B 0.055(5) 0.051(5) 0.060(6) 0.002(4) 0.014(5) 0.003(4)
C4B 0.056(6) 0.045(5) 0.068(7) -0.008(4) 0.015(5) 0.006(4)
C5B 0.055(5) 0.046(5) 0.053(6) 0.006(4) 0.009(4) 0.010(4)
C6B 0.055(5) 0.053(5) 0.052(6) 0.003(4) 0.018(5) -0.003(4)
C7B 0.080(7) 0.041(5) 0.079(7) -0.011(5) 0.028(6) -0.006(5)
C8B 0.086(8) 0.034(5) 0.124(10) 0.000(6) 0.041(7) 0.009(5)
C9B 0.072(7) 0.052(6) 0.116(10) -0.012(6) 0.031(7) 0.016(5)
C10B 0.057(6) 0.053(6) 0.088(8) -0.012(5) 0.018(6) -0.002(5)
C11B 0.056(6) 0.049(5) 0.082(7) -0.007(5) 0.022(5) 0.004(4)
C12B 0.073(7) 0.048(6) 0.088(8) -0.010(5) 0.031(6) -0.018(5)
C13B 0.076(7) 0.043(5) 0.098(9) -0.008(5) 0.034(6) 0.006(5)
C14B 0.072(7) 0.047(5) 0.062(6) 0.001(5) 0.014(5) 0.011(5)
C15B 0.056(6) 0.055(6) 0.059(6) 0.009(5) 0.015(5) 0.010(5)
C16B 0.063(6) 0.071(7) 0.041(5) 0.002(5) 0.021(5) 0.004(5)
C17B 0.063(6) 0.060(6) 0.055(6) -0.003(5) 0.016(5) -0.011(5)
C18B 0.070(7) 0.057(6) 0.059(6) -0.010(5) 0.014(5) -0.005(5)
C19B 0.21(2) 0.136(15) 0.115(13) -0.066(12) 0.092(14) -0.062(14)
C20B 0.140(12) 0.051(7) 0.093(9) 0.001(6) 0.026(9) 0.029(7)
C21B 0.196(18) 0.203(18) 0.057(8) 0.045(10) 0.070(10) 0.136(15)
C22B 0.085(9) 0.155(13) 0.069(8) -0.008(8) 0.020(7) 0.064(9)
C23B 0.095(10) 0.067(8) 0.141(13) -0.008(8) 0.044(10) -0.018(7)
C24B 0.136(15) 0.117(13) 0.118(13) -0.013(10) 0.031(12) -0.003(11)
C25B 0.128(12) 0.049(7) 0.139(13) 0.011(7) 0.049(10) 0.020(7)
C26B 0.096(10) 0.080(9) 0.130(12) 0.029(8) 0.030(9) 0.006(8)
C27B 0.086(8) 0.115(10) 0.063(8) -0.012(7) 0.030(7) 0.014(7)
C28B 0.069(7) 0.111(10) 0.074(8) 0.006(7) 0.025(6) 0.012(7)
C29B 0.16(2) 0.21(3) 0.24(3) 0.11(2) -0.033(18) -0.100(19)
C30B 0.098(12) 0.117(13) 0.186(18) 0.015(12) 0.042(12) -0.025(10)
O1B 0.132(8) 0.071(5) 0.107(7) -0.003(5) 0.048(6) 0.018(5)
O2B 0.072(5) 0.071(5) 0.114(7) -0.001(5) 0.021(5) 0.019(4)
O3B 0.083(6) 0.063(5) 0.122(7) -0.019(5) 0.048(5) -0.009(4)
O4B 0.097(6) 0.043(4) 0.109(6) 0.007(4) 0.049(5) 0.006(4)
O5B 0.053(4) 0.096(5) 0.049(4) 0.006(4) 0.012(3) 0.008(4)
O6B 0.086(6) 0.083(6) 0.140(8) -0.007(6) 0.048(6) -0.023(5)
Te1B 0.0838(5) 0.0454(4) 0.1296(8) -0.0030(4) 0.0460(5) -0.0029(4)
Te2B 0.0561(4) 0.0608(5) 0.1360(8) -0.0207(5) 0.0289(5) -0.0015(3)
Te3B 0.0627(4) 0.0554(4) 0.0890(6) 0.0073(4) 0.0242(4) 0.0163(3)

loop_
_atom_type_symbol
_atom_type_description
_atom_type_scat_dispersion_real
_atom_type_scat_dispersion_imag
_atom_type_scat_source
C C 0.0033 0.0016 'International Tables Vol C Tables 4.2.6.8 and 6.1.1.4'
H H 0.0000 0.0000 'International Tables Vol C Tables 4.2.6.8 and 6.1.1.4'
O O 0.0106 0.0060 'International Tables Vol C Tables 4.2.6.8 and 6.1.1.4'
Te Te -0.5308 1.6751 'International Tables Vol C Tables 4.2.6.8 and 6.1.1.4'

loop_
_geom_angle_atom_site_label_1
_geom_angle_atom_site_label_2
_geom_angle_atom_site_label_3
_geom_angle
C2A C1A C7A 119.0(8)
C2A C1A C6A 120.1(8)
C7A C1A C6A 120.8(8)
C1A C2A C10A 121.5(8)
C1A C2A C3A 120.0(8)
C10A C2A C3A 118.4(8)
C4A C3A C11A 120.5(8)
C4A C3A C2A 119.9(8)
C11A C3A C2A 119.6(8)
C3A C4A C14A 121.5(8)
C3A C4A C5A 119.7(8)
C14A C4A C5A 118.8(8)
C6A C5A C15A 121.2(8)
C6A C5A C4A 120.1(8)
C15A C5A C4A 118.7(8)
C5A C6A C42 120.9(8)
C5A C6A C1A 120.1(8)
C42 C6A C1A 118.9(8)
C8A C7A C1A 119.6(8)
C8A C7A Te1A 131.8(7)
C1A C7A Te1A 108.6(6)
O1A C8A C9A 120.9(9)
O1A C8A C7A 118.6(9)
C9A C8A C7A 120.3(9)
C10A C9A O2A 117.3(8)
C10A C9A C8A 121.0(9)
O2A C9A C8A 121.6(8)
C9A C10A C2A 118.4(8)
C9A C10A Te2A 131.6(7)
C2A C10A Te2A 109.9(6)
C12A C11A C3A 118.0(9)
C12A C11A Te2A 133.2(7)
C3A C11A Te2A 108.8(7)
O3A C12A C11A 120.8(9)
O3A C12A C13A 118.9(8)
C11A C12A C13A 120.3(8)
O4A C13A C14A 121.1(9)
O4A C13A C12A 117.9(9)
C14A C13A C12A 120.9(8)
C13A C14A C4A 118.8(8)
C13A C14A Te3A 131.3(7)
C4A C14A Te3A 109.9(6)
C17A C15A C5A 118.0(9)
C17A C15A Te3A 132.3(7)
C5A C15A Te3A 109.6(7)
C15A C17A O5A 117.5(9)
C15A C17A C18A 121.4(9)
O5A C17A C18A 120.4(8)
O6A C18A C42 125.9(9)
O6A C18A C17A 113.5(8)
C42 C18A C17A 120.6(8)
O1A C19A C20A 103.7(12)
C22A C21A O2A 115.2(14)
O3A C23A C24A 116.4(13)
O4A C25A C26A 119(2)
O5A C27A C28A 107.5(10)
O6A C29A C30A 106.2(10)
C18A C42 C6A 117.8(8)
C18A C42 Te1A 134.0(7)
C6A C42 Te1A 108.1(6)
C8A O1A C19A 116.4(9)
C9A O2A C21A 114.4(9)
C23A O3A C12A 119.6(10)
C25A O4A C13A 128.5(15)
C17A O5A C27A 115.0(8)
C18A O6A C29A 119.7(8)
C7A Te1A C42 83.6(3)
C10A Te2A C11A 83.3(4)
C15A Te3A C14A 83.0(3)
C7B C1B C2B 120.7(9)
C7B C1B C6B 117.8(9)
C2B C1B C6B 121.3(8)
C1B C2B C10B 121.3(9)
C1B C2B C3B 119.0(9)
C10B C2B C3B 119.7(9)
C11B C3B C4B 120.5(9)
C11B C3B C2B 119.6(9)
C4B C3B C2B 119.8(9)
C14B C4B C3B 119.7(9)
C14B C4B C5B 119.7(9)
C3B C4B C5B 120.6(8)
C15B C5B C6B 120.4(9)
C15B C5B C4B 119.6(8)
C6B C5B C4B 119.9(8)
C5B C6B C18B 120.4(9)
C5B C6B C1B 119.3(8)
C18B C6B C1B 120.2(9)
C1B C7B C8B 119.0(9)
C1B C7B Te1B 111.2(8)
C8B C7B Te1B 129.6(7)
C9B C8B O1B 119.8(11)
C9B C8B C7B 120.4(9)
O1B C8B C7B 119.2(10)
C8B C9B O2B 115.6(10)
C8B C9B C10B 120.4(10)
O2B C9B C10B 123.7(10)
C2B C10B C9B 118.1(10)
C2B C10B Te2B 108.1(7)
C9B C10B Te2B 133.3(8)
C3B C11B C12B 119.9(9)
C3B C11B Te2B 109.2(7)
C12B C11B Te2B 130.8(8)
O3B C12B C11B 118.8(10)
O3B C12B C13B 121.2(9)
C11B C12B C13B 120.1(9)
O4B C13B C14B 118.5(9)
O4B C13B C12B 121.0(10)
C14B C13B C12B 120.4(9)
C13B C14B C4B 119.5(9)
C13B C14B Te3B 131.7(7)
C4B C14B Te3B 108.9(7)
C16B C15B C5B 120.1(9)
C16B C15B Te3B 130.8(7)
C5B C15B Te3B 109.0(7)
C15B C16B O5B 118.7(9)
C15B C16B C17B 120.8(9)
O5B C16B C17B 120.4(9)
O6B C17B C18B 126.6(10)
O6B C17B C16B 114.2(10)
C18B C17B C16B 119.1(9)
C6B C18B C17B 119.2(9)
C6B C18B Te1B 107.9(7)
C17B C18B Te1B 132.8(8)
O1B C19B C20B 110.5(12)
O2B C21B C22B 108.1(12)
O3B C23B C24B 108.2(11)
O4B C25B C26B 106.7(10)
O5B C27B C28B 108.6(9)
O6B C29B C30B 113.3(17)
C19B O1B C8B 110.8(11)
C21B O2B C9B 113.6(10)
C12B O3B C23B 114.0(9)
C13B O4B C25B 112.6(8)
C16B O5B C27B 115.5(8)
C29B O6B C17B 124.3(12)
C7B Te1B C18B 82.8(4)
C11B Te2B C10B 83.2(4)
C14B Te3B C15B 82.8(4)

loop_
_geom_bond_atom_site_label_1
_geom_bond_atom_site_label_2
_geom_bond_distance
C1A C2A 1.395(11)
C1A C7A 1.399(12)
C1A C6A 1.422(12)
C2A C10A 1.400(12)
C2A C3A 1.434(12)
C3A C4A 1.390(12)
C3A C11A 1.407(12)
C4A C14A 1.393(11)
C4A C5A 1.441(12)
C5A C6A 1.388(12)
C5A C15A 1.411(12)
C6A C42 1.413(11)
C7A C8A 1.398(13)
C7A Te1A 2.101(9)
C8A O1A 1.371(11)
C8A C9A 1.388(13)
C9A C10A 1.384(12)
C9A O2A 1.385(10)
C10A Te2A 2.101(9)
C11A C12A 1.405(13)
C11A Te2A 2.107(9)
C12A O3A 1.373(11)
C12A C13A 1.418(13)
C13A O4A 1.355(12)
C13A C14A 1.372(12)
C14A Te3A 2.110(9)
C15A C17A 1.378(13)
C15A Te3A 2.097(10)
C17A O5A 1.383(11)
C17A C18A 1.414(13)
C18A O6A 1.366(11)
C18A C42 1.399(13)
C19A O1A 1.406(15)
C19A C20A 1.520(14)
C21A C22A 1.391(16)
C21A O2A 1.451(14)
C23A O3A 1.302(15)
C23A C24A 1.459(13)
C25A O4A 1.193(17)
C25A C26A 1.493(16)
C27A O5A 1.430(12)
C27A C28A 1.522(13)
C29A O6A 1.420(13)
C29A C30A 1.493(12)
C42 Te1A 2.132(9)
C1B C7B 1.364(12)
C1B C2B 1.394(13)
C1B C6B 1.440(13)
C2B C10B 1.404(13)
C2B C3B 1.428(13)
C3B C11B 1.377(13)
C3B C4B 1.413(13)
C4B C14B 1.401(12)
C4B C5B 1.424(13)
C5B C15B 1.389(13)
C5B C6B 1.390(12)
C6B C18B 1.405(13)
C7B C8B 1.426(15)
C7B Te1B 2.095(10)
C8B C9B 1.388(15)
C8B O1B 1.417(12)
C9B O2B 1.388(13)
C9B C10B 1.404(14)
C10B Te2B 2.114(10)
C11B C12B 1.394(13)
C11B Te2B 2.111(10)
C12B O3B 1.386(12)
C12B C13B 1.404(15)
C13B O4B 1.387(11)
C13B C14B 1.389(14)
C14B Te3B 2.114(10)
C15B C16B 1.375(13)
C15B Te3B 2.124(10)
C16B O5B 1.390(11)
C16B C17B 1.417(14)
C17B O6B 1.351(12)
C17B C18B 1.407(14)
C18B Te1B 2.114(10)
C19B O1B 1.275(14)
C19B C20B 1.554(14)
C21B O2B 1.376(17)
C21B C22B 1.522(12)
C23B O3B 1.439(12)
C23B C24B 1.480(14)
C25B O4B 1.441(12)
C25B C26B 1.505(13)
C27B O5B 1.399(12)
C27B C28B 1.487(12)
C29B O6B 1.306(15)
C29B C30B 1.477(15)
